data_7057924
loop_
_publ_author_name
'Zhang, Zhenfeng'
'Ma, Nana'

_publ_section_title
;
 A scarce C&#xE001;C&#x22EF;C&#xE002;N \p-hole interaction in (E)-isomers
 of 3-[(4-halogenphenyl)amino]-2-cyanoprop-2-enoates
;
_journal_issue 24
_journal_name_full 'New Journal of Chemistry'
_journal_page_first 19995
_journal_paper_doi 10.1039/C8NJ04000A
_journal_volume 42
_journal_year 2018
_chemical_formula_moiety 'C12 H11 Cl N2 O2'
_chemical_formula_sum 'C12 H11 Cl N2 O2'
_chemical_formula_weight 250.68
_chemical_name_systematic
;
ethyl (E)-3-[(4-cholorophenyl)amino]-2-cyanoprop-2-enoate
;
_space_group_crystal_system triclinic
_space_group_IT_number 2
_space_group_name_Hall '-P 1'
_space_group_name_H-M_alt 'P -1'
_symmetry_space_group_name_Hall '-P 1'
_symmetry_space_group_name_H-M 'P -1'
_atom_sites_solution_hydrogens mixed
_audit_creation_method SHELXL-2014/7
_audit_update_record
;
2017-07-27 deposited with the CCDC.
2018-11-06 downloaded from the CCDC.
;
_cell_angle_alpha 80.159(3)
_cell_angle_beta 89.087(3)
_cell_angle_gamma 74.739(3)
_cell_formula_units_Z 4
_cell_length_a 7.0911(3)
_cell_length_b 12.042(3)
_cell_length_c 15.295(3)
_cell_measurement_reflns_used 4400
_cell_measurement_temperature 296(2)
_cell_measurement_theta_max 25.0
_cell_measurement_theta_min 1.8
_cell_volume 1240.9(4)
_computing_cell_refinement 'Bruker SAINT(Bruker, 2002)'
_computing_data_collection 'Bruker APEX2(Bruker, 2002)'
_computing_data_reduction 'Bruker SAINT(Bruker, 2002)'
_computing_molecular_graphics 'ORTEP-3 for Windows (Farrugia,2012)'
_computing_publication_material 'Bruker SHELXTL(Bruker, 2002)'
_computing_structure_refinement 'SHELXL-97 (Sheldrick, 2008)'
_computing_structure_solution 'SHELXS-97 (Sheldrick, 2008)'
_diffrn_ambient_temperature 296(2)
_diffrn_measured_fraction_theta_full 1.000
_diffrn_measured_fraction_theta_max 1.000
_diffrn_measurement_device_type 'CCD area detector'
_diffrn_measurement_method 'phi and omega scans'
_diffrn_radiation_type MoK\a
_diffrn_radiation_wavelength 0.71073
_diffrn_reflns_av_R_equivalents 0.0343
_diffrn_reflns_av_unetI/netI 0.0339
_diffrn_reflns_Laue_measured_fraction_full 1.000
_diffrn_reflns_Laue_measured_fraction_max 1.000
_diffrn_reflns_limit_h_max 8
_diffrn_reflns_limit_h_min -8
_diffrn_reflns_limit_k_max 14
_diffrn_reflns_limit_k_min -14
_diffrn_reflns_limit_l_max 18
_diffrn_reflns_limit_l_min -18
_diffrn_reflns_number 13352
_diffrn_reflns_point_group_measured_fraction_full 1.000
_diffrn_reflns_point_group_measured_fraction_max 1.000
_diffrn_reflns_theta_full 25.050
_diffrn_reflns_theta_max 25.049
_diffrn_reflns_theta_min 1.780
_exptl_absorpt_coefficient_mu 0.299
_exptl_absorpt_correction_T_max 0.9427
_exptl_absorpt_correction_T_min 0.9157
_exptl_absorpt_correction_type multi-scan
_exptl_absorpt_process_details '(SADABS; Sheldrick, 2003)'
_exptl_crystal_colour colorless
_exptl_crystal_density_diffrn 1.342
_exptl_crystal_description plate
_exptl_crystal_F_000 520
_exptl_crystal_size_max 0.300
_exptl_crystal_size_mid 0.200
_exptl_crystal_size_min 0.200
_refine_diff_density_max 0.397
_refine_diff_density_min -0.327
_refine_diff_density_rms 0.050
_refine_ls_extinction_method none
_refine_ls_goodness_of_fit_ref 1.009
_refine_ls_hydrogen_treatment mixed
_refine_ls_matrix_type full
_refine_ls_number_parameters 367
_refine_ls_number_reflns 4400
_refine_ls_number_restraints 0
_refine_ls_restrained_S_all 1.009
_refine_ls_R_factor_all 0.0697
_refine_ls_R_factor_gt 0.0448
_refine_ls_shift/su_max 0.000
_refine_ls_shift/su_mean 0.000
_refine_ls_structure_factor_coef Fsqd
_refine_ls_weighting_details 'w=1/[\s^2^(Fo^2^)+(0.0581P)^2^+0.3492P] where P=(Fo^2^+2Fc^2^)/3'
_refine_ls_weighting_scheme calc
_refine_ls_wR_factor_gt 0.1073
_refine_ls_wR_factor_ref 0.1231
_reflns_Friedel_coverage 0.000
_reflns_number_gt 3071
_reflns_number_total 4400
_reflns_threshold_expression 'I > 2\s(I)'
_cod_data_source_file c8nj04000a4.cif
_cod_data_source_block 1
_cod_depositor_comments 'Adding full bibliography for 7057923--7057924.cif.'
_cod_database_code 7057924
_shelx_shelxl_version_number 2014/7
_shelx_space_group_comment
;
The symmetry employed for this shelxl refinement is uniquely defined
by the following loop, which should always be used as a source of
symmetry information in preference to the above space-group names.
They are only intended as comments.
;
_shelx_estimated_absorpt_t_min 0.916
_shelx_estimated_absorpt_t_max 0.943
_exptl_absorpt_special_details
;
?
;

loop_
_space_group_symop_operation_xyz
'x, y, z'
'-x, -y, -z'

loop_
_atom_site_label
_atom_site_type_symbol
_atom_site_fract_x
_atom_site_fract_y
_atom_site_fract_z
_atom_site_U_iso_or_equiv
_atom_site_adp_type
_atom_site_occupancy
_atom_site_site_symmetry_order
_atom_site_calc_flag
_atom_site_refinement_flags_posn
_atom_site_refinement_flags_adp
C1 C 0.2296(4) -0.2013(2) 0.60144(15) 0.0546(4) Uani 1 1 d . .
C2 C 0.2382(3) -0.10154(18) 0.53402(14) 0.0409(5) Uani 1 1 d . .
C3 C 0.2337(3) -0.1080(2) 0.44625(14) 0.0412(5) Uani 1 1 d . .
H3 H 0.227(3) -0.1777(19) 0.4286(13) 0.041(6) Uiso 1 1 d . .
C4 C 0.2523(3) 0.0034(2) 0.56123(14) 0.0448(5) Uani 1 1 d . .
C5 C 0.2368(3) -0.02611(18) 0.28870(13) 0.0407(5) Uani 1 1 d . .
C6 C 0.1490(4) -0.1002(2) 0.25523(15) 0.0490(6) Uani 1 1 d . .
H6 H 0.086(4) -0.148(2) 0.2941(16) 0.066(8) Uiso 1 1 d . .
C7 C 0.1525(4) -0.1031(2) 0.16540(15) 0.0509(6) Uani 1 1 d . .
H7 H 0.086(3) -0.154(2) 0.1429(15) 0.060(7) Uiso 1 1 d . .
C8 C 0.2424(3) -0.0325(2) 0.10986(14) 0.0473(6) Uani 1 1 d . .
C9 C 0.3253(4) 0.0446(2) 0.14196(16) 0.0549(6) Uani 1 1 d . .
H9 H 0.386(4) 0.091(2) 0.1009(17) 0.070(8) Uiso 1 1 d . .
C10 C 0.3223(4) 0.0474(2) 0.23148(15) 0.0504(6) Uani 1 1 d . .
H10 H 0.385(4) 0.096(2) 0.2557(16) 0.062(7) Uiso 1 1 d . .
C11 C 0.2131(6) -0.2654(2) 0.75515(16) 0.0668(8) Uani 1 1 d . .
H11A H 0.316(4) -0.336(2) 0.7488(15) 0.058(7) Uiso 1 1 d . .
H11B H 0.076(5) -0.277(3) 0.757(2) 0.116(13) Uiso 1 1 d . .
C12 C 0.2343(6) -0.2236(3) 0.83902(17) 0.0879(10) Uani 1 1 d . .
H12A H 0.2152 -0.2802 0.8883 0.132 Uiso 1 1 calc R U
H12B H 0.3630 -0.2129 0.8437 0.132 Uiso 1 1 calc R U
H12C H 0.1385 -0.1506 0.8395 0.132 Uiso 1 1 calc R U
N1 N 0.2419(3) -0.02198(17) 0.38021(11) 0.0437(5) Uani 1 1 d . .
H1 H 0.259(4) 0.042(2) 0.3931(16) 0.058(8) Uiso 1 1 d . .
N2 N 0.2633(4) 0.08970(19) 0.57896(14) 0.0666(6) Uani 1 1 d . .
O1 O 0.2251(3) -0.29618(13) 0.58702(10) 0.0546(4) Uani 1 1 d . .
O2 O 0.2269(3) -0.17388(13) 0.68264(9) 0.0556(5) Uani 1 1 d . .
Cl1 Cl 0.25498(11) -0.04196(7) -0.00245(4) 0.0728(2) Uani 1 1 d . .
C1' C 0.2857(3) 0.5212(2) 0.36805(14) 0.0461(5) Uani 1 1 d . .
C2' C 0.2750(3) 0.41951(18) 0.43378(14) 0.0431(5) Uani 1 1 d . .
C3' C 0.2645(3) 0.4272(2) 0.52143(15) 0.0443(5) Uani 1 1 d . .
H3' H 0.264(3) 0.499(2) 0.5369(14) 0.049(6) Uiso 1 1 d . .
C4' C 0.2776(4) 0.3130(2) 0.40449(14) 0.0464(6) Uani 1 1 d . .
C5' C 0.2444(3) 0.34534(18) 0.67867(14) 0.0411(5) Uani 1 1 d . .
C6' C 0.1825(4) 0.4493(2) 0.71079(15) 0.0473(6) Uani 1 1 d . .
H6' H 0.144(4) 0.522(2) 0.6730(16) 0.061(7) Uiso 1 1 d . .
C7' C 0.1714(4) 0.4475(2) 0.80129(16) 0.0531(6) Uani 1 1 d . .
H7' H 0.122(4) 0.516(2) 0.8233(16) 0.061(7) Uiso 1 1 d . .
C8' C 0.2204(4) 0.3434(2) 0.85931(15) 0.0511(6) Uani 1 1 d . .
C9' C 0.2824(4) 0.2391(2) 0.82836(16) 0.0521(6) Uani 1 1 d . .
H9' H 0.317(3) 0.163(2) 0.8700(16) 0.061(7) Uiso 1 1 d . .
C10' C 0.2928(4) 0.2407(2) 0.73869(16) 0.0498(6) Uani 1 1 d . .
H10' H 0.336(4) 0.173(2) 0.7176(16) 0.060(7) Uiso 1 1 d . .
C11' C 0.3009(5) 0.5922(2) 0.21474(16) 0.0546(6) Uani 1 1 d . .
H11C H 0.401(4) 0.627(2) 0.2272(16) 0.068(8) Uiso 1 1 d . .
H11D H 0.168(4) 0.647(2) 0.2153(14) 0.052(7) Uiso 1 1 d . .
C12' C 0.3349(5) 0.5447(3) 0.12987(16) 0.0760(8) Uani 1 1 d . .
H12D H 0.4635 0.4923 0.1320 0.114 Uiso 1 1 calc R U
H12F H 0.3237 0.6079 0.0810 0.114 Uiso 1 1 calc R U
H12E H 0.2392 0.5033 0.1222 0.114 Uiso 1 1 calc R U
N1' N 0.2572(3) 0.34034(17) 0.58732(12) 0.0455(5) Uani 1 1 d . .
H1' H 0.268(3) 0.273(2) 0.5736(15) 0.053(7) Uiso 1 1 d . .
N2' N 0.2787(4) 0.22625(19) 0.38384(14) 0.0667(6) Uani 1 1 d . .
O1' O 0.2741(3) 0.61745(15) 0.38405(11) 0.0700(6) Uani 1 1 d . .
O2' O 0.3103(2) 0.49437(13) 0.28618(9) 0.0501(4) Uani 1 1 d . .
Cl1' Cl 0.20570(14) 0.34291(7) 0.97328(4) 0.0870(3) Uani 1 1 d . .

loop_
_atom_site_aniso_label
_atom_site_aniso_U_11
_atom_site_aniso_U_22
_atom_site_aniso_U_33
_atom_site_aniso_U_23
_atom_site_aniso_U_13
_atom_site_aniso_U_12
C1 0.0873(10) 0.0376(7) 0.0422(7) -0.0092(6) 0.0060(7) -0.0208(7)
C2 0.0536(14) 0.0324(11) 0.0381(11) -0.0070(9) 0.0010(10) -0.0133(10)
C3 0.0498(14) 0.0361(12) 0.0385(12) -0.0068(10) 0.0015(10) -0.0125(10)
C4 0.0608(15) 0.0404(13) 0.0345(11) -0.0027(10) 0.0003(10) -0.0179(11)
C5 0.0496(13) 0.0357(11) 0.0351(11) -0.0056(9) 0.0042(9) -0.0090(10)
C6 0.0677(16) 0.0454(13) 0.0390(12) -0.0031(10) 0.0018(11) -0.0262(12)
C7 0.0687(17) 0.0446(13) 0.0420(13) -0.0075(10) -0.0038(12) -0.0194(12)
C8 0.0577(15) 0.0476(13) 0.0339(11) -0.0074(10) 0.0036(10) -0.0090(12)
C9 0.0695(17) 0.0555(15) 0.0426(13) -0.0047(11) 0.0141(12) -0.0248(13)
C10 0.0691(17) 0.0463(14) 0.0421(13) -0.0094(10) 0.0096(11) -0.0257(13)
C11 0.114(3) 0.0462(16) 0.0370(14) -0.0013(11) 0.0073(15) -0.0199(17)
C12 0.148(3) 0.0703(19) 0.0438(15) -0.0096(14) 0.0049(17) -0.026(2)
N1 0.0628(13) 0.0370(11) 0.0346(10) -0.0055(8) 0.0027(8) -0.0191(9)
N2 0.1093(19) 0.0489(13) 0.0518(13) -0.0102(10) -0.0007(12) -0.0371(13)
O1 0.0873(10) 0.0376(7) 0.0422(7) -0.0092(6) 0.0060(7) -0.0208(7)
O2 0.0984(13) 0.0374(8) 0.0328(8) -0.0059(6) 0.0065(8) -0.0216(9)
Cl1 0.0883(5) 0.0987(6) 0.0377(3) -0.0198(3) 0.0109(3) -0.0308(4)
C1' 0.0546(14) 0.0440(13) 0.0413(13) -0.0085(10) 0.0009(10) -0.0150(11)
C2' 0.0499(14) 0.0388(12) 0.0428(12) -0.0073(10) 0.0000(10) -0.0152(10)
C3' 0.0511(14) 0.0378(13) 0.0464(13) -0.0092(10) 0.0006(10) -0.0148(11)
C4' 0.0605(15) 0.0397(13) 0.0401(12) -0.0059(10) 0.0014(10) -0.0155(11)
C5' 0.0463(13) 0.0405(12) 0.0407(12) -0.0058(10) 0.0011(9) -0.0196(10)
C6' 0.0600(15) 0.0355(13) 0.0467(13) -0.0019(10) 0.0015(11) -0.0167(11)
C7' 0.0695(17) 0.0453(14) 0.0490(14) -0.0125(12) 0.0090(12) -0.0206(13)
C8' 0.0620(16) 0.0540(15) 0.0408(13) -0.0047(11) 0.0037(11) -0.0238(12)
C9' 0.0591(16) 0.0448(14) 0.0504(14) 0.0033(11) -0.0012(12) -0.0172(12)
C10' 0.0596(16) 0.0392(13) 0.0507(14) -0.0055(11) -0.0004(11) -0.0143(12)
C11' 0.0647(18) 0.0539(16) 0.0454(14) 0.0018(11) -0.0014(12) -0.0226(15)
C12' 0.093(2) 0.088(2) 0.0453(15) -0.0046(14) 0.0026(14) -0.0253(18)
N1' 0.0624(13) 0.0355(11) 0.0416(11) -0.0078(9) 0.0013(9) -0.0177(9)
N2' 0.1060(19) 0.0448(12) 0.0551(13) -0.0132(10) 0.0044(12) -0.0273(12)
O1' 0.1235(17) 0.0431(10) 0.0533(10) -0.0150(8) 0.0085(10) -0.0351(10)
O2' 0.0703(11) 0.0418(9) 0.0389(8) -0.0062(7) 0.0033(7) -0.0164(8)
Cl1' 0.1283(7) 0.0897(6) 0.0414(4) -0.0082(4) 0.0092(4) -0.0285(5)

loop_
_atom_type_symbol
_atom_type_description
_atom_type_scat_dispersion_real
_atom_type_scat_dispersion_imag
_atom_type_scat_source
C C 0.0033 0.0016 'International Tables Vol C Tables 4.2.6.8 and 6.1.1.4'
H H 0.0000 0.0000 'International Tables Vol C Tables 4.2.6.8 and 6.1.1.4'
N N 0.0061 0.0033 'International Tables Vol C Tables 4.2.6.8 and 6.1.1.4'
O O 0.0106 0.0060 'International Tables Vol C Tables 4.2.6.8 and 6.1.1.4'
Cl Cl 0.1484 0.1585 'International Tables Vol C Tables 4.2.6.8 and 6.1.1.4'

loop_
_geom_angle_atom_site_label_1
_geom_angle_atom_site_label_2
_geom_angle_atom_site_label_3
_geom_angle
C4 N2 H1' 164.1(6)
C1' O2' C11' 115.57(18)
C1 O2 C11 115.72(18)
C3 N1 C5 126.3(2)
C3 N1 H1 118.5(16)
C5 N1 H1 115.1(16)
C3' N1' C5' 127.0(2)
C3' N1' H1' 117.3(16)
C5' N1' H1' 115.6(16)
C3' C2' C4' 121.0(2)
C3' C2' C1' 120.0(2)
C4' C2' C1' 119.05(19)
N1 C3 C2 125.0(2)
N1 C3 H3 115.1(13)
C2 C3 H3 119.9(13)
N1' C3' C2' 125.4(2)
N1' C3' H3' 117.3(14)
C2' C3' H3' 117.3(14)
C6 C5 C10 119.7(2)
C6 C5 N1 122.0(2)
C10 C5 N1 118.3(2)
O1 C1 O2 124.0(2)
O1 C1 C2 125.4(2)
O2 C1 C2 110.65(18)
C7 C8 C9 120.9(2)
C7 C8 Cl1 119.35(18)
C9 C8 Cl1 119.77(18)
O1' C1' O2' 123.5(2)
O1' C1' C2' 125.2(2)
O2' C1' C2' 111.33(19)
C6' C5' C10' 118.9(2)
C6' C5' N1' 122.9(2)
C10' C5' N1' 118.2(2)
N2 C4 C2 176.8(2)
C3 C2 C4 120.12(19)
C3 C2 C1 120.79(19)
C4 C2 C1 119.08(19)
C8' C7' C6' 120.4(2)
C8' C7' H7' 119.0(15)
C6' C7' H7' 120.4(15)
C7' C8' C9' 120.6(2)
C7' C8' Cl1' 119.73(19)
C9' C8' Cl1' 119.69(19)
C7 C6 C5 119.8(2)
C7 C6 H6 120.6(15)
C5 C6 H6 119.6(15)
C9 C10 C5 120.4(2)
C9 C10 H10 120.8(15)
C5 C10 H10 118.7(15)
C8 C7 C6 120.0(2)
C8 C7 H7 121.5(14)
C6 C7 H7 118.5(14)
C9' C10' C5' 121.3(2)
C9' C10' H10' 119.9(15)
C5' C10' H10' 118.8(15)
O2' C11' C12' 107.5(2)
O2' C11' H11C 106.9(15)
C12' C11' H11C 111.5(15)
O2' C11' H11D 106.8(13)
C12' C11' H11D 111.9(13)
H11C C11' H11D 112(2)
C7' C6' C5' 119.7(2)
C7' C6' H6' 118.2(15)
C5' C6' H6' 122.1(15)
C11' C12' H12D 109.5
C11' C12' H12F 109.5
H12D C12' H12F 109.5
C11' C12' H12E 109.5
H12D C12' H12E 109.5
H12F C12' H12E 109.5
C10' C9' C8' 119.1(2)
C10' C9' H9' 119.6(14)
C8' C9' H9' 121.2(14)
C10 C9 C8 119.2(2)
C10 C9 H9 123.1(15)
C8 C9 H9 117.6(15)
O2 C11 C12 107.7(2)
O2 C11 H11A 107.8(14)
C12 C11 H11A 112.6(14)
O2 C11 H11B 110(2)
C12 C11 H11B 103.9(19)
H11A C11 H11B 114(3)
C11 C12 H12B 109.5
C11 C12 H12A 109.5
H12B C12 H12A 109.5
C11 C12 H12C 109.5
H12B C12 H12C 109.5
H12A C12 H12C 109.5
N2' C4' C2' 177.7(2)

loop_
_geom_bond_atom_site_label_1
_geom_bond_atom_site_label_2
_geom_bond_distance
N2 C4 1.140(3)
N2' C4' 1.140(3)
Cl1' C8' 1.744(2)
Cl1 C8 1.740(2)
O2' C1' 1.343(3)
O2' C11' 1.452(3)
O1 C1 1.208(2)
O1' C1' 1.207(3)
O2 C1 1.337(3)
O2 C11 1.445(3)
N1 C3 1.330(3)
N1 C5 1.410(3)
N1 H1 0.86(3)
N1' C3' 1.334(3)
N1' C5' 1.409(3)
N1' H1' 0.86(2)
C2' C3' 1.359(3)
C2' C4' 1.425(3)
C2' C1' 1.464(3)
C3 C2 1.359(3)
C3 H3 0.94(2)
C3' H3' 0.94(2)
C5 C6 1.380(3)
C5 C10 1.385(3)
C1 C2 1.457(3)
C8 C7 1.369(3)
C8 C9 1.378(3)
C5' C6' 1.384(3)
C5' C10' 1.391(3)
C4 C2 1.424(3)
C7' C8' 1.371(3)
C7' C6' 1.382(3)
C7' H7' 0.92(3)
C8' C9' 1.378(3)
C6 C7 1.380(3)
C6 H6 0.95(3)
C10 C9 1.375(3)
C10 H10 0.95(2)
C7 H7 0.97(2)
C10' C9' 1.369(3)
C10' H10' 0.91(2)
C11' C12' 1.497(4)
C11' H11C 0.95(3)
C11' H11D 1.00(2)
C6' H6' 0.93(2)
C12' H12D 0.9600
C12' H12F 0.9600
C12' H12E 0.9600
C9' H9' 1.00(2)
C9 H9 0.95(3)
C11 C12 1.479(4)
C11 H11A 0.98(2)
C11 H11B 1.01(3)
C12 H12B 0.9600
C12 H12A 0.9600
C12 H12C 0.9600

loop_
_geom_hbond_atom_site_label_D
_geom_hbond_atom_site_label_H
_geom_hbond_atom_site_label_A
_geom_hbond_distance_DH
_geom_hbond_distance_HA
_geom_hbond_distance_DA
_geom_hbond_angle_DHA
_geom_hbond_site_symmetry_A
N1' H1' N2 0.86(2) 2.20(3) 3.032(3) 163(2) .
N1 H1 N2' 0.86(3) 2.25(3) 3.078(3) 163(2) .
C6' H6' O1 0.93(2) 2.56(3) 3.399(3) 150(2) 1_565

loop_
_geom_torsion_atom_site_label_1
_geom_torsion_atom_site_label_2
_geom_torsion_atom_site_label_3
_geom_torsion_atom_site_label_4
_geom_torsion
C5 N1 C3 C2 -179.8(2)
C5' N1' C3' C2' -179.3(2)
C4' C2' C3' N1' 0.5(4)
C1' C2' C3' N1' -178.9(2)
C3 N1 C5 C6 25.8(3)
C3 N1 C5 C10 -154.5(2)
C11 O2 C1 O1 -1.5(4)
C11 O2 C1 C2 178.4(2)
C11' O2' C1' O1' -6.6(3)
C11' O2' C1' C2' 173.4(2)
C3' C2' C1' O1' -4.8(4)
C4' C2' C1' O1' 175.8(2)
C3' C2' C1' O2' 175.2(2)
C4' C2' C1' O2' -4.2(3)
C3' N1' C5' C6' 18.9(4)
C3' N1' C5' C10' -162.4(2)
N1 C3 C2 C4 0.1(4)
N1 C3 C2 C1 -179.6(2)
O1 C1 C2 C3 2.7(4)
O2 C1 C2 C3 -177.1(2)
O1 C1 C2 C4 -177.0(3)
O2 C1 C2 C4 3.2(3)
C6' C7' C8' C9' 0.3(4)
C6' C7' C8' Cl1' 179.92(19)
C10 C5 C6 C7 2.1(4)
N1 C5 C6 C7 -178.3(2)
C6 C5 C10 C9 -1.9(4)
N1 C5 C10 C9 178.4(2)
C9 C8 C7 C6 -1.9(4)
Cl1 C8 C7 C6 177.15(19)
C5 C6 C7 C8 -0.1(4)
C6' C5' C10' C9' -0.8(4)
N1' C5' C10' C9' -179.6(2)
C1' O2' C11' C12' 179.0(2)
C8' C7' C6' C5' -0.3(4)
C10' C5' C6' C7' 0.5(3)
N1' C5' C6' C7' 179.2(2)
C5' C10' C9' C8' 0.8(4)
C7' C8' C9' C10' -0.6(4)
Cl1' C8' C9' C10' 179.8(2)
C5 C10 C9 C8 -0.1(4)
C7 C8 C9 C10 2.0(4)
Cl1 C8 C9 C10 -177.0(2)
C1 O2 C11 C12 173.8(3)
